data_7106234
loop_
_publ_author_name
'Yanfeng Bi'
'Shangchao Du'
'Wuping Liao'

_publ_section_title
;
 p-tert-Butylthiacalix[4]arene-surpported High-nuclearity {Co24M8} (M = Mo
 or W) Nanospheres and the Hybrids with Keggin Polyoxometalates
;
_journal_name_full Chem.Commun.
_journal_page_first 4724
_journal_paper_doi 10.1039/c0cc05574c
_journal_volume 47
_journal_year 2011
_chemical_formula_moiety Co24(C40H44O4S4)6(MoO4)8Cl6][HPMo12O40](CHCl3)12(CH3CH2OH)7
_chemical_formula_sum 'C266 H319 Cl42 Co24 Mo20 O103 P S24'
_chemical_formula_weight 10786.64
_chemical_name_systematic ?
_space_group_IT_number 87
_symmetry_cell_setting tetragonal
_symmetry_space_group_name_Hall '-I 4'
_symmetry_space_group_name_H-M 'I 4/m'
_atom_sites_solution_hydrogens geom
_atom_sites_solution_primary direct
_atom_sites_solution_secondary difmap
_audit_creation_method SHELXL-97
_cell_angle_alpha 90.00
_cell_angle_beta 90.00
_cell_angle_gamma 90.00
_cell_formula_units_Z 2
_cell_length_a 24.6357(3)
_cell_length_b 24.6357(3)
_cell_length_c 36.1032(5)
_cell_measurement_reflns_used 9731
_cell_measurement_temperature 150(2)
_cell_measurement_theta_max 25.0011
_cell_measurement_theta_min 2.2564
_cell_volume 21911.7(5)
_computing_cell_refinement 'Bruker SAINT'
_computing_data_collection 'Bruker APEX2'
_computing_data_reduction 'Bruker SAINT'
_computing_molecular_graphics 'Bruker SHELXTL'
_computing_publication_material 'Bruker SHELXTL'
_computing_structure_refinement 'SHELXL-97 (Sheldrick, 2008)'
_computing_structure_solution 'SHELXS-97 (Sheldrick, 2008)'
_diffrn_ambient_temperature 150(2)
_diffrn_measured_fraction_theta_full 0.998
_diffrn_measured_fraction_theta_max 0.998
_diffrn_measurement_device_type 'Bruker APEX-II CCD'
_diffrn_measurement_method '\f and \w scans'
_diffrn_radiation_monochromator graphite
_diffrn_radiation_source 'fine-focus sealed tube'
_diffrn_radiation_type MoK\a
_diffrn_radiation_wavelength 0.71073
_diffrn_reflns_av_R_equivalents 0.0379
_diffrn_reflns_av_sigmaI/netI 0.0257
_diffrn_reflns_limit_h_max 29
_diffrn_reflns_limit_h_min -26
_diffrn_reflns_limit_k_max 29
_diffrn_reflns_limit_k_min -29
_diffrn_reflns_limit_l_max 42
_diffrn_reflns_limit_l_min -42
_diffrn_reflns_number 93902
_diffrn_reflns_theta_full 25.03
_diffrn_reflns_theta_max 25.03
_diffrn_reflns_theta_min 1.65
_exptl_absorpt_coefficient_mu 1.867
_exptl_absorpt_correction_T_max 0.6044
_exptl_absorpt_correction_T_min 0.5611
_exptl_absorpt_correction_type multi-scan
_exptl_absorpt_process_details 'SADABS, Sheldrick, 1996'
_exptl_crystal_colour black
_exptl_crystal_density_diffrn 1.635
_exptl_crystal_density_method 'not measured'
_exptl_crystal_description block
_exptl_crystal_F_000 10680
_exptl_crystal_size_max 0.35
_exptl_crystal_size_mid 0.32
_exptl_crystal_size_min 0.30
_refine_diff_density_max 3.230
_refine_diff_density_min -1.570
_refine_diff_density_rms 0.172
_refine_ls_extinction_method none
_refine_ls_goodness_of_fit_ref 1.063
_refine_ls_hydrogen_treatment constr
_refine_ls_matrix_type full
_refine_ls_number_parameters 480
_refine_ls_number_reflns 9843
_refine_ls_number_restraints 29
_refine_ls_restrained_S_all 1.065
_refine_ls_R_factor_all 0.0830
_refine_ls_R_factor_gt 0.0707
_refine_ls_shift/su_max 0.001
_refine_ls_shift/su_mean 0.000
_refine_ls_structure_factor_coef Fsqd
_refine_ls_weighting_details 'calc w=1/[\s^2^(Fo^2^)+(0.1551P)^2^+110.3081P] where P=(Fo^2^+2Fc^2^)/3'
_refine_ls_weighting_scheme calc
_refine_ls_wR_factor_gt 0.2161
_refine_ls_wR_factor_ref 0.2275
_reflns_number_gt 7764
_reflns_number_total 9843
_reflns_threshold_expression >2sigma(I)
_cod_data_source_file c0cc05574c.txt
_cod_data_source_block compound_3
_cod_depositor_comments
;
The following automatic conversions were performed:

'_symmetry_cell_setting' value 'Tetragonal' changed to 'tetragonal'
according to the built-in table from CIF Core dictionary named
'cif_core.dic' version 2.4.1 from 2010-06-29.

Automatic conversion script
Id: cif_fix_values 1646 2011-03-28 12:23:43Z adriana 
;
_cod_original_sg_symbol_H-M ' I4/m'
_cod_database_code 7106234
_platon_compound_3_details
;
SQUEEZE removed 12 disordered CHCl3 and 7 CH3CH2OH molecules
per formula unit. This valueis calculated based upon charge balance
considerations, volume/count_electrons analysis and and TG experiment.
See ref. Bi, Y. F.; Wang, X. T.; Liao, W. P.; Wang, X. F.; Wang, X. W.;
Zhang, H. J.; Gao, S. J. Am. Chem. Soc. 2009, 131, 11650.

CHEMW03_ALERT_2_A ALERT
PROBLEM: The ratio of given/expected molecular weight as..
RESPONSE: This is caused by the given molecular weight being increased
from the atom count to account for 12 disordered CHCl3 and
7 CH3CH2OH molecules omitted by SQUEEZE.

_PLAT043_ALERT_1_A
PROBLEM: Check Reported Molecular Weight ................10786.64
RESPONSE: This is caused by the given molecular weight being increased
from the atom count to account for 12 disordered CHCl3 and
7 CH3CH2OH molecules omitted by SQUEEZE.

_PLAT051_ALERT_1_A
PROBLEM: Mu(calc) and Mu(CIF) Ratio Differs from 1.0 by........12.24 Perc
RESPONSE: This is caused by the given molecular weight being increased
from the atom count to account for 12 disordered CHCl3 and
7 CH3CH2OH molecules omitted by SQUEEZE.

_PLAT220_ALERT_2_A
PROBLEM: Large Non-Solvent C Ueq(max)/Ueq(min) ... 5.27 Ratio
RESPONSE: These is caused by the weak high-angle diffractions
and the disorder of tert-butyl atoms.

PLAT241_ALERT_2_A
PROBLEM: Check High Ueq as Compared to Neighbors for O11
PROBLEM: Check Low Ueq as Compared to Neighbors for Mo2
PLAT430_ALERT_2_B
PROBLEM: Short Inter D...A Contact O11 .. O12 .. 2.82 Ang.
PROBLEM: Short Inter D...A Contact O12 .. O13 .. 2.77 Ang.
PROBLEM: Short Inter D...A Contact O12 .. O13 .. 2.77 Ang.
RESPONSE: These is caused by the disorder of [PW12O40]3- anion and it can not be
solved appropriately.
;

loop_
_symmetry_equiv_pos_as_xyz
'x, y, z'
'-x, -y, z'
'-y, x, z'
'y, -x, z'
'x+1/2, y+1/2, z+1/2'
'-x+1/2, -y+1/2, z+1/2'
'-y+1/2, x+1/2, z+1/2'
'y+1/2, -x+1/2, z+1/2'
'-x, -y, -z'
'x, y, -z'
'y, -x, -z'
'-y, x, -z'
'-x+1/2, -y+1/2, -z+1/2'
'x+1/2, y+1/2, -z+1/2'
'y+1/2, -x+1/2, -z+1/2'
'-y+1/2, x+1/2, -z+1/2'

loop_
_atom_site_label
_atom_site_type_symbol
_atom_site_fract_x
_atom_site_fract_y
_atom_site_fract_z
_atom_site_U_iso_or_equiv
_atom_site_adp_type
_atom_site_occupancy
_atom_site_symmetry_multiplicity
_atom_site_calc_flag
_atom_site_refinement_flags
_atom_site_disorder_assembly
_atom_site_disorder_group
Co1 Co 0.18752(5) 1.10185(5) 1.0000 0.0343(3) Uani 1 2 d S . .
Co2 Co 0.10534(3) 1.15583(3) 0.93725(2) 0.0275(2) Uani 1 1 d . . .
Co3 Co 0.02502(5) 1.21337(5) 1.0000 0.0306(3) Uani 1 2 d S . .
Co4 Co 0.05327(3) 1.07920(3) 0.87486(2) 0.0232(2) Uani 1 1 d . . .
Mo1 Mo -0.03282(2) 1.16971(2) 0.917773(17) 0.0358(2) Uani 1 1 d . . .
S1 S 0.28294(9) 1.13460(10) 1.0000 0.0327(5) Uani 1 2 d S . .
S2 S 0.14947(6) 1.21901(6) 0.89261(4) 0.0303(4) Uani 1 1 d . . .
S3 S 0.02382(10) 1.31471(10) 1.0000 0.0355(5) Uani 1 2 d S . .
S4 S 0.08765(6) 1.13060(6) 0.82042(4) 0.0235(3) Uani 1 1 d . . .
Cl1 Cl 0.07530(10) 1.11264(10) 1.0000 0.0396(5) Uani 1 2 d S . .
Cl2 Cl 0.0000 1.0000 0.91069(8) 0.0290(6) Uani 1 4 d S . .
O1 O 0.17892(16) 1.15404(17) 0.95904(11) 0.0310(9) Uani 1 1 d . . .
O2 O 0.07653(17) 1.22403(16) 0.95833(11) 0.0293(9) Uani 1 1 d . . .
O3 O -0.01693(14) 1.08572(16) 0.84856(10) 0.0230(8) Uani 1 1 d . . .
O4 O 0.03166(17) 1.1426(2) 0.91000(12) 0.0369(11) Uani 1 1 d . . .
O5 O -0.08202(18) 1.11965(19) 0.91073(12) 0.0367(11) Uani 1 1 d . . .
O6 O -0.03662(18) 1.1929(2) 0.96326(14) 0.0483(13) Uani 1 1 d . . .
O7 O -0.0442(3) 1.2201(3) 0.88890(19) 0.0697(17) Uani 1 1 d . . .
C1 C 0.2214(2) 1.1809(2) 0.94518(16) 0.0287(13) Uani 1 1 d . . .
C2 C 0.2731(2) 1.1785(3) 0.96093(16) 0.0309(14) Uani 1 1 d . . .
C3 C 0.3166(3) 1.2042(3) 0.94449(19) 0.0378(15) Uani 1 1 d . . .
H3A H 0.3516 1.1997 0.9550 0.045 Uiso 1 1 calc R . .
C4 C 0.3113(3) 1.2364(3) 0.91321(19) 0.0382(16) Uani 1 1 d . A .
C5 C 0.2589(3) 1.2402(3) 0.89775(18) 0.0384(16) Uani 1 1 d . . .
H5A H 0.2538 1.2611 0.8759 0.046 Uiso 1 1 calc R . .
C6 C 0.2150(2) 1.2144(3) 0.91350(16) 0.0282(13) Uani 1 1 d . . .
C7 C 0.0888(3) 1.2729(2) 0.94512(17) 0.0319(14) Uani 1 1 d . . .
C8 C 0.1226(3) 1.2793(3) 0.91421(16) 0.0305(13) Uani 1 1 d . . .
C9 C 0.1346(3) 1.3290(3) 0.9004(2) 0.0462(18) Uani 1 1 d . . .
H9A H 0.1583 1.3317 0.8797 0.055 Uiso 1 1 calc R . .
C10 C 0.1135(4) 1.3760(3) 0.9154(2) 0.054(2) Uani 1 1 d . B .
C11 C 0.0807(4) 1.3705(3) 0.9462(2) 0.052(2) Uani 1 1 d . . .
H11A H 0.0659 1.4021 0.9575 0.062 Uiso 1 1 calc R . .
C12 C 0.0690(3) 1.3206(3) 0.96076(18) 0.0364(15) Uani 1 1 d . . .
C13 C -0.0220(2) 1.1117(2) 0.81611(15) 0.0218(11) Uani 1 1 d . C .
C14 C 0.0230(2) 1.1349(2) 0.79825(16) 0.0234(12) Uani 1 1 d . . .
C15 C 0.0169(3) 1.1621(3) 0.76521(17) 0.0339(14) Uani 1 1 d . C .
H15A H 0.0478 1.1782 0.7540 0.041 Uiso 1 1 calc R . .
C16 C -0.0323(3) 1.1666(3) 0.74789(19) 0.0375(16) Uani 1 1 d . . .
C17 C -0.0768(3) 1.1426(3) 0.76474(18) 0.0378(15) Uani 1 1 d . C .
H17A H -0.1113 1.1446 0.7530 0.045 Uiso 1 1 calc R . .
C18 C -0.0720(2) 1.1158(2) 0.79821(15) 0.0228(12) Uani 1 1 d . . .
C19 C 0.3591(3) 1.2637(4) 0.8937(2) 0.056(2) Uani 1 1 d . . .
C22 C 0.3499(5) 1.3254(5) 0.8954(4) 0.099(4) Uani 1 1 d . A .
H22A H 0.3466 1.3368 0.9213 0.148 Uiso 1 1 calc R . .
H22B H 0.3164 1.3346 0.8821 0.148 Uiso 1 1 calc R . .
H22C H 0.3806 1.3441 0.8839 0.148 Uiso 1 1 calc R . .
C23 C 0.3558(10) 1.2608(13) 0.8528(6) 0.065(4) Uani 0.52(3) 1 d PU A 1
H23A H 0.3615 1.2232 0.8447 0.097 Uiso 0.52(3) 1 calc PR A 1
H23B H 0.3838 1.2841 0.8419 0.097 Uiso 0.52(3) 1 calc PR A 1
H23C H 0.3199 1.2731 0.8447 0.097 Uiso 0.52(3) 1 calc PR A 1
C23' C 0.3672(10) 1.2349(14) 0.8554(7) 0.065(4) Uani 0.48(3) 1 d PU A 2
H23D H 0.3744 1.1962 0.8594 0.097 Uiso 0.48(3) 1 calc PR A 2
H23E H 0.3979 1.2513 0.8424 0.097 Uiso 0.48(3) 1 calc PR A 2
H23F H 0.3342 1.2390 0.8405 0.097 Uiso 0.48(3) 1 calc PR A 2
C24 C 0.4119(3) 1.2526(4) 0.9126(3) 0.064(2) Uani 1 1 d . A .
H24A H 0.4195 1.2136 0.9119 0.096 Uiso 1 1 calc R . .
H24B H 0.4098 1.2647 0.9384 0.096 Uiso 1 1 calc R . .
H24C H 0.4410 1.2723 0.8999 0.096 Uiso 1 1 calc R . .
C20 C 0.1282(6) 1.4331(4) 0.8992(4) 0.116(4) Uani 1 1 d D . .
C25 C 0.1067(12) 1.4781(7) 0.9165(7) 0.116(4) Uani 0.634(13) 1 d P B 1
H25A H 0.1330 1.4925 0.9343 0.174 Uiso 0.634(13) 1 calc PR B 1
H25B H 0.0733 1.4679 0.9295 0.174 Uiso 0.634(13) 1 calc PR B 1
H25C H 0.0984 1.5059 0.8979 0.174 Uiso 0.634(13) 1 calc PR B 1
C26 C 0.1917(8) 1.4359(7) 0.8917(6) 0.116(4) Uani 0.634(13) 1 d PD B 1
H26A H 0.2089 1.4025 0.9005 0.174 Uiso 0.634(13) 1 calc PR B 1
H26B H 0.2071 1.4671 0.9049 0.174 Uiso 0.634(13) 1 calc PR B 1
H26C H 0.1982 1.4400 0.8651 0.174 Uiso 0.634(13) 1 calc PR B 1
C27 C 0.1152(11) 1.4282(7) 0.8549(5) 0.116(4) Uani 0.634(13) 1 d PD B 1
H27A H 0.1449 1.4088 0.8426 0.174 Uiso 0.634(13) 1 calc PR B 1
H27B H 0.1118 1.4646 0.8443 0.174 Uiso 0.634(13) 1 calc PR B 1
H27C H 0.0812 1.4083 0.8513 0.174 Uiso 0.634(13) 1 calc PR B 1
C25' C 0.0685(11) 1.4635(12) 0.8938(11) 0.116(4) Uani 0.366(13) 1 d PD B 2
H25D H 0.0505 1.4490 0.8717 0.174 Uiso 0.366(13) 1 calc PR B 2
H25E H 0.0741 1.5026 0.8909 0.174 Uiso 0.366(13) 1 calc PR B 2
H25F H 0.0459 1.4567 0.9156 0.174 Uiso 0.366(13) 1 calc PR B 2
C26' C 0.155(2) 1.4424(13) 0.8604(8) 0.116(4) Uani 0.366(13) 1 d PD B 2
H26D H 0.1912 1.4250 0.8600 0.174 Uiso 0.366(13) 1 calc PR B 2
H26E H 0.1594 1.4814 0.8560 0.174 Uiso 0.366(13) 1 calc PR B 2
H26F H 0.1325 1.4265 0.8410 0.174 Uiso 0.366(13) 1 calc PR B 2
C27' C 0.133(2) 1.4725(11) 0.9364(7) 0.116(4) Uani 0.366(13) 1 d PD B 2
H27D H 0.1682 1.4659 0.9486 0.174 Uiso 0.366(13) 1 calc PR B 2
H27E H 0.1037 1.4642 0.9536 0.174 Uiso 0.366(13) 1 calc PR B 2
H27F H 0.1311 1.5107 0.9289 0.174 Uiso 0.366(13) 1 calc PR B 2
C21 C -0.0418(14) 1.2041(16) 0.7123(11) 0.081(3) Uani 0.581(13) 1 d P C 1
C28 C -0.0859(11) 1.1901(11) 0.6895(8) 0.081(3) Uani 0.581(13) 1 d P C 1
H28A H -0.0799 1.1539 0.6790 0.121 Uiso 0.581(13) 1 calc PR C 1
H28B H -0.0892 1.2166 0.6694 0.121 Uiso 0.581(13) 1 calc PR C 1
H28C H -0.1193 1.1899 0.7042 0.121 Uiso 0.581(13) 1 calc PR C 1
C29 C 0.0084(7) 1.2073(10) 0.6903(5) 0.081(3) Uani 0.581(13) 1 d P C 1
H29A H 0.0181 1.1711 0.6814 0.121 Uiso 0.581(13) 1 calc PR C 1
H29B H 0.0377 1.2216 0.7058 0.121 Uiso 0.581(13) 1 calc PR C 1
H29C H 0.0026 1.2315 0.6691 0.121 Uiso 0.581(13) 1 calc PR C 1
C30 C -0.0593(8) 1.2635(8) 0.7266(5) 0.081(3) Uani 0.581(13) 1 d P C 1
H30A H -0.0654 1.2873 0.7053 0.121 Uiso 0.581(13) 1 calc PR C 1
H30B H -0.0304 1.2785 0.7421 0.121 Uiso 0.581(13) 1 calc PR C 1
H30C H -0.0928 1.2606 0.7411 0.121 Uiso 0.581(13) 1 calc PR C 1
C21' C -0.035(2) 1.192(2) 0.7102(15) 0.081(3) Uani 0.419(13) 1 d P C 2
C28' C -0.0867(16) 1.1731(15) 0.6896(11) 0.081(3) Uani 0.419(13) 1 d P C 2
H28D H -0.1190 1.1851 0.7031 0.121 Uiso 0.419(13) 1 calc PR C 2
H28E H -0.0866 1.1334 0.6879 0.121 Uiso 0.419(13) 1 calc PR C 2
H28F H -0.0871 1.1887 0.6646 0.121 Uiso 0.419(13) 1 calc PR C 2
C29' C 0.0134(10) 1.1686(13) 0.6847(7) 0.081(3) Uani 0.419(13) 1 d P C 2
H29D H 0.0076 1.1298 0.6803 0.121 Uiso 0.419(13) 1 calc PR C 2
H29E H 0.0482 1.1738 0.6974 0.121 Uiso 0.419(13) 1 calc PR C 2
H29F H 0.0140 1.1879 0.6610 0.121 Uiso 0.419(13) 1 calc PR C 2
C30' C -0.0249(11) 1.2561(11) 0.7167(7) 0.081(3) Uani 0.419(13) 1 d P C 2
H30D H -0.0541 1.2711 0.7320 0.121 Uiso 0.419(13) 1 calc PR C 2
H30E H -0.0243 1.2748 0.6927 0.121 Uiso 0.419(13) 1 calc PR C 2
H30F H 0.0100 1.2613 0.7292 0.121 Uiso 0.419(13) 1 calc PR C 2
P1 P 0.5000 1.5000 1.0000 0.0452(13) Uani 1 8 d S . .
Mo2 Mo 0.37968(6) 1.58107(6) 1.0000 0.0452(4) Uani 0.679(2) 2 d SP . 1
Mo2' Mo 0.32931(13) 1.46839(13) 1.00358(19) 0.0452(4) Uani 0.1603(12) 1 d P . 2
Mo3 Mo 0.40017(4) 1.48100(4) 0.92744(2) 0.0707(3) Uani 1 1 d . . .
O8 O 0.4575(5) 1.5279(5) 0.9750(3) 0.061(3) Uani 0.50 1 d P . .
O9 O 0.4570(4) 1.4358(5) 0.9110(2) 0.122(4) Uani 1 1 d . . .
O10 O 0.3537(4) 1.4719(4) 0.8966(2) 0.104(3) Uani 1 1 d . . .
O11 O 0.3625(4) 1.5253(4) 0.9646(2) 0.108(3) Uani 1 1 d U . .
O12 O 0.3246(4) 1.6200(5) 1.0000 0.062(3) Uani 0.731(17) 2 d SP . 1
O12' O 0.2620(16) 1.4719(18) 1.0162(12) 0.062(3) Uani 0.134(9) 1 d P . 2
O13 O 0.4250(4) 1.6201(4) 1.0347(3) 0.116(3) Uani 1 1 d U . .

loop_
_atom_site_aniso_label
_atom_site_aniso_U_11
_atom_site_aniso_U_22
_atom_site_aniso_U_33
_atom_site_aniso_U_23
_atom_site_aniso_U_13
_atom_site_aniso_U_12
Co1 0.0455(8) 0.0339(7) 0.0234(6) 0.000 0.000 -0.0048(5)
Co2 0.0271(4) 0.0282(4) 0.0271(5) -0.0023(3) 0.0011(3) -0.0003(3)
Co3 0.0327(7) 0.0379(7) 0.0212(6) 0.000 0.000 -0.0013(5)
Co4 0.0245(4) 0.0263(4) 0.0189(4) -0.0013(3) 0.0001(3) 0.0028(3)
Mo1 0.0352(3) 0.0391(4) 0.0332(4) -0.0048(2) 0.0009(2) -0.0001(2)
S1 0.0356(12) 0.0421(13) 0.0204(10) 0.000 0.000 -0.0016(10)
S2 0.0335(8) 0.0373(9) 0.0201(7) 0.0004(6) 0.0011(6) -0.0028(7)
S3 0.0501(14) 0.0358(12) 0.0208(10) 0.000 0.000 0.0116(10)
S4 0.0233(7) 0.0228(7) 0.0244(7) -0.0011(5) 0.0016(5) -0.0011(5)
Cl1 0.0527(14) 0.0417(13) 0.0243(11) 0.000 0.000 -0.0106(10)
Cl2 0.0317(9) 0.0317(9) 0.0236(14) 0.000 0.000 0.000
O1 0.028(2) 0.039(2) 0.026(2) 0.0087(18) -0.0009(17) -0.0054(18)
O2 0.038(2) 0.025(2) 0.025(2) 0.0046(17) 0.0129(18) 0.0039(18)
O3 0.0182(19) 0.033(2) 0.0178(19) 0.0133(16) 0.0002(15) -0.0021(16)
O4 0.028(2) 0.054(3) 0.029(2) -0.018(2) -0.0018(18) -0.006(2)
O5 0.034(2) 0.047(3) 0.029(2) -0.014(2) 0.0096(19) -0.003(2)
O6 0.026(2) 0.084(4) 0.035(3) -0.015(3) 0.0005(19) -0.009(2)
O7 0.077(4) 0.058(4) 0.075(4) 0.005(3) -0.005(3) 0.003(3)
C1 0.030(3) 0.032(3) 0.024(3) -0.002(2) 0.005(2) -0.002(3)
C2 0.031(3) 0.044(4) 0.018(3) -0.003(3) 0.000(2) -0.002(3)
C3 0.027(3) 0.054(4) 0.032(4) -0.005(3) 0.003(3) -0.007(3)
C4 0.033(4) 0.048(4) 0.034(4) -0.005(3) 0.010(3) -0.008(3)
C5 0.038(4) 0.055(4) 0.022(3) 0.011(3) 0.005(3) -0.004(3)
C6 0.027(3) 0.040(3) 0.018(3) 0.005(2) 0.000(2) -0.006(3)
C7 0.042(4) 0.029(3) 0.024(3) 0.002(2) -0.003(3) 0.006(3)
C8 0.040(4) 0.032(3) 0.019(3) 0.004(2) 0.005(2) 0.000(3)
C9 0.061(5) 0.042(4) 0.036(4) 0.005(3) 0.017(3) -0.009(3)
C10 0.081(6) 0.037(4) 0.044(4) 0.005(3) 0.004(4) -0.012(4)
C11 0.085(6) 0.030(4) 0.040(4) 0.006(3) -0.002(4) 0.003(4)
C12 0.056(4) 0.028(3) 0.026(3) -0.001(3) 0.004(3) 0.003(3)
C13 0.029(3) 0.021(3) 0.016(3) -0.002(2) 0.002(2) 0.001(2)
C14 0.020(3) 0.027(3) 0.024(3) 0.001(2) 0.003(2) -0.002(2)
C15 0.031(3) 0.042(4) 0.029(3) 0.012(3) 0.003(3) -0.008(3)
C16 0.028(3) 0.053(4) 0.032(4) 0.020(3) -0.005(3) -0.007(3)
C17 0.037(4) 0.046(4) 0.031(3) 0.011(3) -0.008(3) -0.005(3)
C18 0.020(3) 0.024(3) 0.025(3) 0.002(2) -0.002(2) 0.001(2)
C19 0.047(5) 0.086(6) 0.035(4) 0.018(4) 0.006(3) -0.018(4)
C22 0.076(7) 0.113(10) 0.108(10) 0.050(8) -0.013(7) -0.026(7)
C23 0.059(6) 0.075(8) 0.060(5) -0.001(6) 0.010(5) -0.012(6)
C23' 0.059(6) 0.075(8) 0.060(5) -0.001(6) 0.010(5) -0.012(6)
C24 0.039(4) 0.087(7) 0.066(6) 0.003(5) 0.008(4) -0.020(4)
C20 0.187(11) 0.045(4) 0.116(7) 0.024(4) 0.049(7) -0.016(5)
C25 0.187(11) 0.045(4) 0.116(7) 0.024(4) 0.049(7) -0.016(5)
C26 0.187(11) 0.045(4) 0.116(7) 0.024(4) 0.049(7) -0.016(5)
C27 0.187(11) 0.045(4) 0.116(7) 0.024(4) 0.049(7) -0.016(5)
C25' 0.187(11) 0.045(4) 0.116(7) 0.024(4) 0.049(7) -0.016(5)
C26' 0.187(11) 0.045(4) 0.116(7) 0.024(4) 0.049(7) -0.016(5)
C27' 0.187(11) 0.045(4) 0.116(7) 0.024(4) 0.049(7) -0.016(5)
C21 0.062(4) 0.114(9) 0.067(4) 0.067(6) -0.012(3) -0.018(5)
C28 0.062(4) 0.114(9) 0.067(4) 0.067(6) -0.012(3) -0.018(5)
C29 0.062(4) 0.114(9) 0.067(4) 0.067(6) -0.012(3) -0.018(5)
C30 0.062(4) 0.114(9) 0.067(4) 0.067(6) -0.012(3) -0.018(5)
C21' 0.062(4) 0.114(9) 0.067(4) 0.067(6) -0.012(3) -0.018(5)
C28' 0.062(4) 0.114(9) 0.067(4) 0.067(6) -0.012(3) -0.018(5)
C29' 0.062(4) 0.114(9) 0.067(4) 0.067(6) -0.012(3) -0.018(5)
C30' 0.062(4) 0.114(9) 0.067(4) 0.067(6) -0.012(3) -0.018(5)
P1 0.057(2) 0.057(2) 0.021(2) 0.000 0.000 0.000
Mo2 0.0502(7) 0.0566(8) 0.0287(7) 0.000 0.000 0.0125(6)
Mo2' 0.0502(7) 0.0566(8) 0.0287(7) 0.000 0.000 0.0125(6)
Mo3 0.0831(6) 0.0877(7) 0.0413(5) -0.0008(4) -0.0115(4) -0.0015(5)
O8 0.080(8) 0.076(8) 0.027(5) -0.003(5) -0.004(5) 0.024(6)
O9 0.108(7) 0.188(10) 0.071(5) 0.044(6) 0.033(5) 0.053(7)
O10 0.096(6) 0.155(8) 0.062(5) -0.013(5) -0.013(4) 0.007(5)
O11 0.134(6) 0.105(5) 0.085(5) -0.016(4) 0.018(5) -0.021(5)
O12 0.049(6) 0.065(7) 0.073(8) 0.000 0.000 0.018(5)
O12' 0.049(6) 0.065(7) 0.073(8) 0.000 0.000 0.018(5)
O13 0.128(6) 0.118(6) 0.102(6) 0.011(5) -0.027(5) -0.023(5)

loop_
_atom_type_symbol
_atom_type_description
_atom_type_scat_dispersion_real
_atom_type_scat_dispersion_imag
_atom_type_scat_source
C C 0.0033 0.0016 'International Tables Vol C Tables 4.2.6.8 and 6.1.1.4'
H H 0.0000 0.0000 'International Tables Vol C Tables 4.2.6.8 and 6.1.1.4'
O O 0.0106 0.0060 'International Tables Vol C Tables 4.2.6.8 and 6.1.1.4'
S S 0.1246 0.1234 'International Tables Vol C Tables 4.2.6.8 and 6.1.1.4'
Co Co 0.3494 0.9721 'International Tables Vol C Tables 4.2.6.8 and 6.1.1.4'
Mo Mo -1.6832 0.6857 'International Tables Vol C Tables 4.2.6.8 and 6.1.1.4'
Cl Cl 0.1484 0.1585 'International Tables Vol C Tables 4.2.6.8 and 6.1.1.4'
P P 0.1023 0.0942 'International Tables Vol C Tables 4.2.6.8 and 6.1.1.4'

loop_
_geom_angle_atom_site_label_1
_geom_angle_atom_site_label_2
_geom_angle_atom_site_label_3
_geom_angle
_geom_angle_site_symmetry_1
_geom_angle_site_symmetry_3
_geom_angle_publ_flag
O1 Co1 O1 97.2(3) . 10_557 ?
O1 Co1 O6 91.85(18) . 4_465 ?
O1 Co1 O6 170.2(2) 10_557 4_465 ?
O1 Co1 O6 170.2(2) . 11_467 ?
O1 Co1 O6 91.84(18) 10_557 11_467 ?
O6 Co1 O6 78.9(3) 4_465 11_467 ?
O1 Co1 S1 83.68(13) . . ?
O1 Co1 S1 83.68(13) 10_557 . ?
O6 Co1 S1 100.93(18) 4_465 . ?
O6 Co1 S1 100.93(18) 11_467 . ?
O2 Co2 O1 101.25(19) . . ?
O2 Co2 O5 168.22(19) . 4_465 ?
O1 Co2 O5 90.47(18) . 4_465 ?
O2 Co2 O4 90.13(18) . . ?
O1 Co2 O4 168.59(18) . . ?
O5 Co2 O4 78.14(18) 4_465 . ?
O2 Co2 S2 82.80(12) . . ?
O1 Co2 S2 82.59(13) . . ?
O5 Co2 S2 100.03(14) 4_465 . ?
O4 Co2 S2 99.92(14) . . ?
O2 Co2 Cl1 84.87(13) . . ?
O1 Co2 Cl1 84.58(13) . . ?
O5 Co2 Cl1 95.22(14) 4_465 . ?
O4 Co2 Cl1 95.66(14) . . ?
S2 Co2 Cl1 160.10(7) . . ?
O2 Co3 O2 98.5(3) . 10_557 ?
O2 Co3 O6 90.88(18) . . ?
O2 Co3 O6 169.3(2) 10_557 . ?
O2 Co3 O6 169.3(2) . 10_557 ?
O2 Co3 O6 90.88(18) 10_557 10_557 ?
O6 Co3 O6 79.3(3) . 10_557 ?
O2 Co3 S3 82.84(12) . . ?
O2 Co3 S3 82.84(12) 10_557 . ?
O6 Co3 S3 103.53(18) . . ?
O6 Co3 S3 103.53(18) 10_557 . ?
O3 Co4 O3 100.7(2) 4_465 . ?
O3 Co4 O4 168.59(18) 4_465 . ?
O3 Co4 O4 90.46(17) . . ?
O3 Co4 O5 90.40(17) 4_465 4_465 ?
O3 Co4 O5 168.37(17) . 4_465 ?
O4 Co4 O5 78.30(17) . 4_465 ?
O3 Co4 S4 82.97(11) 4_465 . ?
O3 Co4 S4 82.94(11) . . ?
O4 Co4 S4 100.77(14) . . ?
O5 Co4 S4 101.92(14) 4_465 . ?
O3 Co4 Cl2 82.23(11) 4_465 . ?
O3 Co4 Cl2 82.12(11) . . ?
O4 Co4 Cl2 97.26(14) . . ?
O5 Co4 Cl2 96.21(14) 4_465 . ?
S4 Co4 Cl2 156.60(7) . . ?
O7 Mo1 O6 109.9(3) . . ?
O7 Mo1 O4 110.0(3) . . ?
O6 Mo1 O4 109.0(2) . . ?
O7 Mo1 O5 108.8(3) . . ?
O6 Mo1 O5 109.4(2) . . ?
O4 Mo1 O5 109.7(2) . . ?
C2 S1 C2 103.6(4) . 10_557 ?
C2 S1 Co1 93.9(2) . . ?
C2 S1 Co1 93.9(2) 10_557 . ?
C6 S2 C8 101.6(3) . . ?
C6 S2 Co2 94.7(2) . . ?
C8 S2 Co2 94.3(2) . . ?
C12 S3 C12 103.3(5) . 10_557 ?
C12 S3 Co3 94.2(2) . . ?
C12 S3 Co3 94.2(2) 10_557 . ?
C14 S4 C18 101.1(3) . 4_465 ?
C14 S4 Co4 94.63(19) . . ?
C18 S4 Co4 94.32(19) 4_465 . ?
Co2 Cl1 Co2 120.45(10) . 10_557 ?
Co4 Cl2 Co4 76.56(5) 2_575 3_665 ?
Co4 Cl2 Co4 122.36(11) 2_575 . ?
Co4 Cl2 Co4 76.56(5) 3_665 . ?
Co4 Cl2 Co4 76.56(5) 2_575 4_465 ?
Co4 Cl2 Co4 122.36(11) 3_665 4_465 ?
Co4 Cl2 Co4 76.56(5) . 4_465 ?
C1 O1 Co1 121.3(4) . . ?
C1 O1 Co2 124.0(4) . . ?
Co1 O1 Co2 114.3(2) . . ?
C7 O2 Co2 123.4(4) . . ?
C7 O2 Co3 122.4(4) . . ?
Co2 O2 Co3 114.13(19) . . ?
C13 O3 Co4 122.7(3) . 3_665 ?
C13 O3 Co4 122.7(3) . . ?
Co4 O3 Co4 114.56(18) 3_665 . ?
Mo1 O4 Co4 128.2(2) . . ?
Mo1 O4 Co2 130.9(2) . . ?
Co4 O4 Co2 100.49(19) . . ?
Mo1 O5 Co2 131.1(2) . 3_665 ?
Mo1 O5 Co4 128.3(2) . 3_665 ?
Co2 O5 Co4 100.46(19) 3_665 3_665 ?
Mo1 O6 Co3 130.0(2) . . ?
Mo1 O6 Co1 128.3(2) . 3_665 ?
Co3 O6 Co1 99.9(2) . 3_665 ?
O1 C1 C2 122.8(6) . . ?
O1 C1 C6 120.1(5) . . ?
C2 C1 C6 117.1(5) . . ?
C3 C2 C1 121.0(6) . . ?
C3 C2 S1 120.6(5) . . ?
C1 C2 S1 118.0(5) . . ?
C2 C3 C4 122.6(6) . . ?
C3 C4 C5 116.6(6) . . ?
C3 C4 C19 123.6(6) . . ?
C5 C4 C19 119.6(6) . . ?
C6 C5 C4 121.6(6) . . ?
C5 C6 C1 120.9(6) . . ?
C5 C6 S2 120.4(5) . . ?
C1 C6 S2 118.6(4) . . ?
O2 C7 C12 122.6(6) . . ?
O2 C7 C8 121.4(5) . . ?
C12 C7 C8 115.9(6) . . ?
C9 C8 C7 121.5(6) . . ?
C9 C8 S2 120.5(5) . . ?
C7 C8 S2 118.0(5) . . ?
C8 C9 C10 122.2(7) . . ?
C9 C10 C11 117.1(7) . . ?
C9 C10 C20 121.3(8) . . ?
C11 C10 C20 121.6(8) . . ?
C12 C11 C10 121.3(7) . . ?
C11 C12 C7 121.9(7) . . ?
C11 C12 S3 120.2(6) . . ?
C7 C12 S3 117.8(5) . . ?
O3 C13 C18 121.5(5) . . ?
O3 C13 C14 121.4(5) . . ?
C18 C13 C14 117.1(5) . . ?
C15 C14 C13 120.5(5) . . ?
C15 C14 S4 121.0(4) . . ?
C13 C14 S4 118.4(4) . . ?
C16 C15 C14 122.3(6) . . ?
C15 C16 C17 117.7(6) . . ?
C15 C16 C21' 119(2) . . ?
C17 C16 C21' 123(2) . . ?
C15 C16 C21 122.9(15) . . ?
C17 C16 C21 118.9(14) . . ?
C21' C16 C21 12(3) . . ?
C18 C17 C16 121.2(6) . . ?
C17 C18 C13 121.1(6) . . ?
C17 C18 S4 120.4(5) . 3_665 ?
C13 C18 S4 118.4(4) . 3_665 ?
C23 C19 C24 119.7(12) . . ?
C23 C19 C4 113.3(10) . . ?
C24 C19 C4 112.4(7) . . ?
C23 C19 C22 94.5(15) . . ?
C24 C19 C22 106.9(8) . . ?
C4 C19 C22 107.5(8) . . ?
C23 C19 C23' 26.5(11) . . ?
C24 C19 C23' 102.1(13) . . ?
C4 C19 C23' 107.8(11) . . ?
C22 C19 C23' 120.1(14) . . ?
C25 C20 C10 117.7(12) . . ?
C25 C20 C26' 116.8(17) . . ?
C10 C20 C26' 124.3(14) . . ?
C25 C20 C26 114.8(17) . . ?
C10 C20 C26 109.3(11) . . ?
C26' C20 C26 55(2) . . ?
C25 C20 C27 115.2(17) . . ?
C10 C20 C27 104.7(10) . . ?
C26' C20 C27 38.9(19) . . ?
C26 C20 C27 91.7(14) . . ?
C25 C20 C25' 49.5(17) . . ?
C10 C20 C25' 104.2(13) . . ?
C26' C20 C25' 102(2) . . ?
C26 C20 C25' 146.2(14) . . ?
C27 C20 C25' 75.2(18) . . ?
C25 C20 C27' 36.2(19) . . ?
C10 C20 C27' 104.0(13) . . ?
C26' C20 C27' 127(2) . . ?
C26 C20 C27' 92(2) . . ?
C27 C20 C27' 147.9(16) . . ?
C25' C20 C27' 84(2) . . ?
C28 C21 C29 110(3) . . ?
C28 C21 C16 116(2) . . ?
C29 C21 C16 110.0(18) . . ?
C28 C21 C30 102(2) . . ?
C29 C21 C30 110(3) . . ?
C16 C21 C30 108(3) . . ?
C16 C21' C28' 110(3) . . ?
C16 C21' C30' 106(4) . . ?
C28' C21' C30' 120(2) . . ?
C16 C21' C29' 109(2) . . ?
C28' C21' C29' 103(4) . . ?
C30' C21' C29' 108(3) . . ?
O8 P1 O8 70.0(4) 2_685 4_475 ?
O8 P1 O8 108.5(8) 2_685 . ?
O8 P1 O8 70.0(4) 4_475 . ?
O8 P1 O8 179.994(7) 2_685 10_557 ?
O8 P1 O8 110.0(4) 4_475 10_557 ?
O8 P1 O8 71.5(8) . 10_557 ?
O8 P1 O8 70.0(4) 2_685 3_765 ?
O8 P1 O8 108.5(8) 4_475 3_765 ?
O8 P1 O8 70.0(4) . 3_765 ?
O8 P1 O8 110.0(4) 10_557 3_765 ?
O8 P1 O8 71.5(8) 2_685 9_687 ?
O8 P1 O8 110.0(4) 4_475 9_687 ?
O8 P1 O8 180.0(7) . 9_687 ?
O8 P1 O8 108.5(8) 10_557 9_687 ?
O8 P1 O8 110.0(4) 3_765 9_687 ?
O8 P1 O8 110.0(4) 2_685 11_477 ?
O8 P1 O8 71.5(8) 4_475 11_477 ?
O8 P1 O8 110.0(4) . 11_477 ?
O8 P1 O8 70.0(4) 10_557 11_477 ?
O8 P1 O8 179.992(5) 3_765 11_477 ?
O8 P1 O8 70.0(4) 9_687 11_477 ?
O8 P1 O8 110.0(4) 2_685 12_767 ?
O8 P1 O8 180.0(8) 4_475 12_767 ?
O8 P1 O8 110.0(4) . 12_767 ?
O8 P1 O8 70.0(4) 10_557 12_767 ?
O8 P1 O8 71.5(8) 3_765 12_767 ?
O8 P1 O8 70.0(4) 9_687 12_767 ?
O8 P1 O8 108.5(8) 11_477 12_767 ?
O12 Mo2 O11 103.5(5) . 10_557 ?
O12 Mo2 O11 103.5(5) . . ?
O11 Mo2 O11 83.2(5) 10_557 . ?
O12 Mo2 O13 100.6(5) . . ?
O11 Mo2 O13 93.0(4) 10_557 . ?
O11 Mo2 O13 155.8(5) . . ?
O12 Mo2 O13 100.6(5) . 10_557 ?
O11 Mo2 O13 155.8(5) 10_557 10_557 ?
O11 Mo2 O13 93.0(4) . 10_557 ?
O13 Mo2 O13 80.7(6) . 10_557 ?
O12 Mo2 O8 158.7(2) . . ?
O11 Mo2 O8 92.0(4) 10_557 . ?
O11 Mo2 O8 63.5(4) . . ?
O13 Mo2 O8 92.9(4) . . ?
O13 Mo2 O8 65.3(4) 10_557 . ?
O12 Mo2 O8 158.7(2) . 10_557 ?
O11 Mo2 O8 63.5(4) 10_557 10_557 ?
O11 Mo2 O8 92.0(4) . 10_557 ?
O13 Mo2 O8 65.3(4) . 10_557 ?
O13 Mo2 O8 92.9(4) 10_557 10_557 ?
O8 Mo2 O8 42.5(5) . 10_557 ?
Mo2' Mo2' O12' 105.3(16) 10_557 . ?
Mo2' Mo2' O12' 66.7(15) 10_557 10_557 ?
O12' Mo2' O12' 39(3) . 10_557 ?
Mo2' Mo2' O11 125.3(3) 10_557 10_557 ?
O12' Mo2' O11 102.0(16) . 10_557 ?
O12' Mo2' O11 124.9(14) 10_557 10_557 ?
Mo2' Mo2' O13 124.4(3) 10_557 3_765 ?
O12' Mo2' O13 118.7(15) . 3_765 ?
O12' Mo2' O13 145.4(15) 10_557 3_765 ?
O11 Mo2' O13 78.2(4) 10_557 3_765 ?
Mo2' Mo2' O13 49.9(3) 10_557 12_767 ?
O12' Mo2' O13 139.0(16) . 12_767 ?
O12' Mo2' O13 107.6(14) 10_557 12_767 ?
O11 Mo2' O13 118.9(5) 10_557 12_767 ?
O13 Mo2' O13 74.5(5) 3_765 12_767 ?
Mo2' Mo2' O11 49.1(3) 10_557 . ?
O12' Mo2' O11 120.5(15) . . ?
O12' Mo2' O11 93.4(15) 10_557 . ?
O11 Mo2' O11 76.2(5) 10_557 . ?
O13 Mo2' O11 118.8(5) 3_765 . ?
O13 Mo2' O11 71.5(4) 12_767 . ?
Mo2' Mo2' Mo3 144.56(10) 10_557 10_557 ?
O12' Mo2' Mo3 109.2(15) . 10_557 ?
O12' Mo2' Mo3 147.2(14) 10_557 10_557 ?
O11 Mo2' Mo3 39.0(3) 10_557 10_557 ?
O13 Mo2' Mo3 40.2(3) 3_765 10_557 ?
O13 Mo2' Mo3 104.1(3) 12_767 10_557 ?
O11 Mo2' Mo3 104.4(3) . 10_557 ?
O10 Mo3 O9 103.3(5) . 4_475 ?
O10 Mo3 O9 103.2(5) . . ?
O9 Mo3 O9 91.9(7) 4_475 . ?
O10 Mo3 O11 102.4(4) . . ?
O9 Mo3 O11 89.1(4) 4_475 . ?
O9 Mo3 O11 153.5(4) . . ?
O10 Mo3 O13 101.4(5) . 12_767 ?
O9 Mo3 O13 154.2(4) 4_475 12_767 ?
O9 Mo3 O13 89.6(4) . 12_767 ?
O11 Mo3 O13 78.4(4) . 12_767 ?
O10 Mo3 O8 159.6(4) . . ?
O9 Mo3 O8 64.8(4) 4_475 . ?
O9 Mo3 O8 94.0(5) . . ?
O11 Mo3 O8 62.7(4) . . ?
O13 Mo3 O8 89.5(4) 12_767 . ?
O10 Mo3 Mo2' 98.2(4) . 10_557 ?
O9 Mo3 Mo2' 127.8(3) 4_475 10_557 ?
O9 Mo3 Mo2' 128.4(3) . 10_557 ?
O11 Mo3 Mo2' 39.6(3) . 10_557 ?
O13 Mo3 Mo2' 39.9(3) 12_767 10_557 ?
O8 Mo3 Mo2' 79.1(3) . 10_557 ?
P1 O8 O8 55.0(2) . 4_475 ?
P1 O8 O8 55.0(2) . 3_765 ?
O8 O8 O8 90.003(5) 4_475 3_765 ?
P1 O8 O8 54.2(4) . 10_557 ?
O8 O8 O8 89.996(6) 4_475 10_557 ?
O8 O8 O8 89.998(1) 3_765 10_557 ?
P1 O8 Mo2 123.0(6) . . ?
O8 O8 Mo2 130.4(8) 4_475 . ?
O8 O8 Mo2 132.1(8) 3_765 . ?
O8 O8 Mo2 68.8(2) 10_557 . ?
P1 O8 Mo3 125.2(6) . . ?
O8 O8 Mo3 130.2(3) 4_475 . ?
O8 O8 Mo3 70.3(6) 3_765 . ?
O8 O8 Mo3 133.3(3) 10_557 . ?
Mo2 O8 Mo3 93.3(4) . . ?
Mo3 O9 Mo3 142.1(6) 3_765 . ?
Mo2 O11 Mo3 138.4(5) . . ?
Mo2 O11 Mo2' 102.2(4) . 10_557 ?
Mo3 O11 Mo2' 101.4(4) . 10_557 ?
Mo2 O11 Mo2' 96.6(4) . . ?
Mo3 O11 Mo2' 105.4(4) . . ?
Mo2' O11 Mo2' 5.6(3) 10_557 . ?
O12' O12' Mo2' 74.7(15) 10_557 . ?
O12' O12' Mo2' 66.7(14) 10_557 10_557 ?
Mo2' O12' Mo2' 7.9(5) . 10_557 ?
Mo2 O13 Mo2' 104.8(5) . 4_475 ?
Mo2 O13 Mo3 135.6(5) . 11_477 ?
Mo2' O13 Mo3 99.9(4) 4_475 11_477 ?
Mo2 O13 Mo2' 99.2(4) . 11_477 ?
Mo2' O13 Mo2' 5.7(3) 4_475 11_477 ?
Mo3 O13 Mo2' 104.0(4) 11_477 11_477 ?

loop_
_geom_bond_atom_site_label_1
_geom_bond_atom_site_label_2
_geom_bond_distance
_geom_bond_site_symmetry_2
_geom_bond_publ_flag
Co1 O1 1.971(4) . ?
Co1 O1 1.971(4) 10_557 ?
Co1 O6 2.088(5) 4_465 ?
Co1 O6 2.088(5) 11_467 ?
Co1 S1 2.485(3) . ?
Co2 O2 1.976(4) . ?
Co2 O1 1.977(4) . ?
Co2 O5 2.085(4) 4_465 ?
Co2 O4 2.090(4) . ?
Co2 S2 2.4903(17) . ?
Co2 Cl1 2.6101(14) . ?
Co3 O2 1.986(4) . ?
Co3 O2 1.986(4) 10_557 ?
Co3 O6 2.078(5) . ?
Co3 O6 2.079(5) 10_557 ?
Co3 S3 2.497(3) . ?
Co4 O3 1.973(4) 4_465 ?
Co4 O3 1.979(4) . ?
Co4 O4 2.081(4) . ?
Co4 O5 2.087(4) 4_465 ?
Co4 S4 2.4867(16) . ?
Co4 Cl2 2.6838(16) . ?
Mo1 O7 1.645(6) . ?
Mo1 O6 1.741(5) . ?
Mo1 O4 1.746(4) . ?
Mo1 O5 1.748(5) . ?
S1 C2 1.794(6) . ?
S1 C2 1.794(6) 10_557 ?
S2 C6 1.785(6) . ?
S2 C8 1.803(6) . ?
S3 C12 1.807(7) . ?
S3 C12 1.807(7) 10_557 ?
S4 C14 1.785(6) . ?
S4 C18 1.792(6) 4_465 ?
Cl1 Co2 2.6102(14) 10_557 ?
Cl2 Co4 2.6838(16) 2_575 ?
Cl2 Co4 2.6838(16) 3_665 ?
Cl2 Co4 2.6838(16) 4_465 ?
O1 C1 1.336(7) . ?
O2 C7 1.330(7) . ?
O3 C13 1.341(7) . ?
O3 Co4 1.973(4) 3_665 ?
O5 Co2 2.085(4) 3_665 ?
O5 Co4 2.087(4) 3_665 ?
O6 Co1 2.088(5) 3_665 ?
C1 C2 1.395(9) . ?
C1 C6 1.419(8) . ?
C2 C3 1.380(9) . ?
C3 C4 1.386(10) . ?
C4 C5 1.408(10) . ?
C4 C19 1.529(10) . ?
C5 C6 1.379(9) . ?
C7 C12 1.391(9) . ?
C7 C8 1.403(9) . ?
C8 C9 1.355(9) . ?
C9 C10 1.378(11) . ?
C10 C11 1.381(12) . ?
C10 C20 1.566(12) . ?
C11 C12 1.369(10) . ?
C13 C18 1.394(8) . ?
C13 C14 1.406(8) . ?
C14 C15 1.377(8) . ?
C15 C16 1.368(9) . ?
C16 C17 1.387(9) . ?
C16 C21' 1.50(4) . ?
C16 C21 1.60(3) . ?
C17 C18 1.382(8) . ?
C18 S4 1.792(6) 3_665 ?
C19 C23 1.48(2) . ?
C19 C24 1.493(12) . ?
C19 C22 1.540(16) . ?
C19 C23' 1.57(3) . ?
C20 C25 1.38(2) . ?
C20 C26' 1.569(18) . ?
C20 C26 1.590(17) . ?
C20 C27 1.636(17) . ?
C20 C25' 1.661(19) . ?
C20 C27' 1.661(19) . ?
C21 C28 1.41(4) . ?
C21 C29 1.47(4) . ?
C21 C30 1.61(4) . ?
C21' C28' 1.54(6) . ?
C21' C30' 1.61(6) . ?
C21' C29' 1.62(6) . ?
P1 O8 1.544(11) 2_685 ?
P1 O8 1.544(11) 4_475 ?
P1 O8 1.544(11) . ?
P1 O8 1.544(11) 10_557 ?
P1 O8 1.544(11) 3_765 ?
P1 O8 1.544(11) 9_687 ?
P1 O8 1.544(11) 11_477 ?
P1 O8 1.544(11) 12_767 ?
Mo2 O12 1.661(11) . ?
Mo2 O11 1.923(9) 10_557 ?
Mo2 O11 1.923(9) . ?
Mo2 O13 1.935(9) . ?
Mo2 O13 1.935(9) 10_557 ?
Mo2 O8 2.491(11) . ?
Mo2 O8 2.491(12) 10_557 ?
Mo2' Mo2' 0.258(14) 10_557 ?
Mo2' O12' 1.72(4) . ?
Mo2' O12' 1.81(4) 10_557 ?
Mo2' O11 1.988(10) 10_557 ?
Mo2' O13 1.989(11) 3_765 ?
Mo2' O13 2.146(11) 12_767 ?
Mo2' O11 2.147(10) . ?
Mo2' Mo3 3.057(6) 10_557 ?
Mo3 O10 1.614(8) . ?
Mo3 O9 1.858(9) 4_475 ?
Mo3 O9 1.885(9) . ?
Mo3 O11 1.963(9) . ?
Mo3 O13 2.005(9) 12_767 ?
Mo3 O8 2.506(12) . ?
Mo3 Mo2' 3.057(6) 10_557 ?
O8 O8 1.772(16) 4_475 ?
O8 O8 1.772(16) 3_765 ?
O8 O8 1.80(2) 10_557 ?
O9 Mo3 1.858(9) 3_765 ?
O11 Mo2' 1.988(10) 10_557 ?
O12' O12' 1.17(9) 10_557 ?
O12' Mo2' 1.81(4) 10_557 ?
O13 Mo2' 1.989(11) 4_475 ?
O13 Mo3 2.005(9) 11_477 ?
O13 Mo2' 2.146(11) 11_477 ?

loop_
_platon_squeeze_void_nr
_platon_squeeze_void_average_x
_platon_squeeze_void_average_y
_platon_squeeze_void_average_z
_platon_squeeze_void_volume
_platon_squeeze_void_count_electrons
_platon_squeeze_void_content
1 0.000 0.000 0.000 17 3 ' '
2 -0.015 0.437 -0.004 7436 2124 ' '
3 0.000 0.000 0.294 132 60 ' '
4 0.000 0.000 0.706 132 78 ' '
5 0.164 0.725 0.500 93 40 ' '
6 0.225 0.336 0.000 93 46 ' '
7 0.275 0.164 0.500 92 44 ' '
8 0.336 0.775 0.000 93 50 ' '
9 0.500 0.500 0.206 132 78 ' '
10 0.500 0.500 0.794 132 60 ' '
11 0.500 0.500 0.500 17 3 ' '
12 0.664 0.225 0.000 93 40 ' '
13 0.725 0.836 0.500 93 46 ' '
14 0.775 0.664 0.000 92 44 ' '
15 0.836 0.275 0.500 93 50 ' '
